data_1512635
loop_
_publ_author_name
'Zohreh Derikvand'
'Andya Nemati'
'Ardeshir Shokrollahi'
'Fereshteh Zarghampour'

_publ_section_title
;
 Synthesis, characterization, spectroscopic, crystal structures and
 solution studies of two coordination compounds of zinc(II) and iron(III)
 based on chelidamic acid and acridine
;
_journal_name_full
;
Inorganica Chimica Acta
;
_journal_page_first 362
_journal_page_last 373
_journal_paper_doi 10.1016/j.ica.2012.03.034
_journal_volume 392
_journal_year 2012
_chemical_formula_moiety 'C14 H6 Fe N2 O10, C13 H10 N, 4.5(H2 O)'
_chemical_formula_sum 'C27 H25 Fe N3 O14.5'
_chemical_formula_weight 679.35
_space_group_IT_number 14
_symmetry_cell_setting monoclinic
_symmetry_space_group_name_Hall '-P 2ybc'
_symmetry_space_group_name_H-M 'P 1 21/c 1'
_atom_sites_solution_hydrogens mixed
_atom_sites_solution_primary direct
_atom_sites_solution_secondary difmap
_cell_angle_alpha 90.00
_cell_angle_beta 99.4420(10)
_cell_angle_gamma 90.00
_cell_formula_units_Z 4
_cell_length_a 7.1654(4)
_cell_length_b 21.1128(11)
_cell_length_c 19.3163(10)
_cell_measurement_reflns_used 1568
_cell_measurement_temperature 120(2)
_cell_measurement_theta_max 26
_cell_measurement_theta_min 3
_cell_volume 2882.6(3)
_computing_cell_refinement 'SAINTPlus (Bruker, 1998a)'
_computing_data_collection 'SMART (Bruker, 1998b)'
_computing_data_reduction 'SAINTPlus (Bruker, 1998a)'
_computing_molecular_graphics 'SHELXTL ver. 5.1 (Sheldrick, 1998b)'
_computing_publication_material 'SHELXTL ver. 5.1 (Sheldrick, 1998b)'
_computing_structure_refinement 'SHELXTL ver. 5.1 (Sheldrick, 1998b)'
_computing_structure_solution 'SHELXTL ver. 5.1 (Sheldrick, 1998b)'
_diffrn_ambient_temperature 120(2)
_diffrn_measured_fraction_theta_full 0.986
_diffrn_measured_fraction_theta_max 0.986
_diffrn_measurement_device_type 'Bruker SMART 1000 CCD area detector'
_diffrn_measurement_method 'phi and omega scans'
_diffrn_radiation_monochromator graphite
_diffrn_radiation_source 'fine-focus sealed tube'
_diffrn_radiation_type MoK\a
_diffrn_radiation_wavelength 0.71073
_diffrn_reflns_av_R_equivalents 0.0371
_diffrn_reflns_av_sigmaI/netI 0.0452
_diffrn_reflns_limit_h_max 10
_diffrn_reflns_limit_h_min -10
_diffrn_reflns_limit_k_max 29
_diffrn_reflns_limit_k_min -29
_diffrn_reflns_limit_l_max 27
_diffrn_reflns_limit_l_min -27
_diffrn_reflns_number 32484
_diffrn_reflns_theta_full 30.00
_diffrn_reflns_theta_max 30.00
_diffrn_reflns_theta_min 3.04
_exptl_absorpt_coefficient_mu 0.603
_exptl_absorpt_correction_T_max 0.940
_exptl_absorpt_correction_T_min 0.919
_exptl_absorpt_correction_type multi-scan
_exptl_absorpt_process_details 'SADABS (Sheldrick, 1998a)'
_exptl_crystal_colour yellow
_exptl_crystal_density_diffrn 1.565
_exptl_crystal_density_method 'not measured'
_exptl_crystal_description prism
_exptl_crystal_F_000 1400
_exptl_crystal_size_max 0.26
_exptl_crystal_size_mid 0.12
_exptl_crystal_size_min 0.10
_refine_diff_density_max 1.247
_refine_diff_density_min -0.502
_refine_diff_density_rms 0.083
_refine_ls_extinction_method none
_refine_ls_goodness_of_fit_ref 1.010
_refine_ls_hydrogen_treatment constr
_refine_ls_matrix_type full
_refine_ls_number_parameters 413
_refine_ls_number_reflns 8275
_refine_ls_number_restraints 0
_refine_ls_restrained_S_all 1.010
_refine_ls_R_factor_all 0.0913
_refine_ls_R_factor_gt 0.0582
_refine_ls_shift/su_max 0.001
_refine_ls_shift/su_mean 0.000
_refine_ls_structure_factor_coef Fsqd
_refine_ls_weighting_details 'calc w=1/[\s^2^(Fo^2^)+(0.0200P)^2^+6.0000P] where P=(Fo^2^+2Fc^2^)/3'
_refine_ls_weighting_scheme calc
_refine_ls_wR_factor_gt 0.1175
_refine_ls_wR_factor_ref 0.1275
_reflns_number_gt 5201
_reflns_number_total 8275
_reflns_threshold_expression I>2\s(I)
_cod_data_source_file ICA-2012-392-362-373-1.cif
_cod_data_source_block a
_cod_original_sg_symbol_H-M 'P 21/c'
_cod_original_formula_sum 'C27 H25 Fe N3 O14.50'
_cod_database_code 1512635

loop_
_symmetry_equiv_pos_as_xyz
'x, y, z'
'-x, y+1/2, -z+1/2'
'-x, -y, -z'
'x, -y-1/2, z-1/2'

loop_
_atom_site_label
_atom_site_type_symbol
_atom_site_fract_x
_atom_site_fract_y
_atom_site_fract_z
_atom_site_U_iso_or_equiv
_atom_site_adp_type
_atom_site_occupancy
_atom_site_symmetry_multiplicity
_atom_site_calc_flag
_atom_site_refinement_flags
Fe1 Fe 0.47706(6) 0.372231(19) 0.30093(2) 0.03267(11) Uani 1 1 d .
O1 O 0.2276(3) 0.34618(10) 0.32889(10) 0.0374(5) Uani 1 1 d .
O2 O 0.0670(3) 0.33256(11) 0.41814(11) 0.0451(5) Uani 1 1 d .
O3 O 0.5635(3) 0.42998(12) 0.61386(10) 0.0484(6) Uani 1 1 d .
H3O H 0.6753 0.4443 0.6221 0.073 Uiso 1 1 d R
O4 O 0.9319(3) 0.47350(11) 0.39829(11) 0.0436(5) Uani 1 1 d .
O5 O 0.7323(3) 0.41613(10) 0.32086(10) 0.0383(5) Uani 1 1 d .
O6 O 0.3595(3) 0.44553(9) 0.24016(10) 0.0356(4) Uani 1 1 d .
O7 O 0.2719(3) 0.48341(10) 0.13103(11) 0.0446(5) Uani 1 1 d .
O8 O 0.3866(4) 0.26747(11) 0.00198(12) 0.0599(7) Uani 1 1 d .
H8O H 0.3470 0.2930 -0.0312 0.090 Uiso 1 1 d R
O9 O 0.6112(4) 0.18925(10) 0.25680(12) 0.0544(6) Uani 1 1 d .
O10 O 0.5753(3) 0.28129(9) 0.31187(10) 0.0408(5) Uani 1 1 d .
N1 N 0.5037(3) 0.39806(10) 0.40363(11) 0.0298(5) Uani 1 1 d .
N2 N 0.4438(3) 0.33829(10) 0.20009(11) 0.0294(5) Uani 1 1 d .
N3 N -0.1171(3) 0.20361(11) 0.55599(11) 0.0309(5) Uani 1 1 d .
H3B H -0.1338 0.2153 0.5128 0.037 Uiso 1 1 calc R
C1 C 0.2043(4) 0.35089(14) 0.39335(15) 0.0353(6) Uani 1 1 d .
C2 C 0.3672(4) 0.38225(13) 0.43968(15) 0.0319(6) Uani 1 1 d .
C3 C 0.3853(4) 0.39385(14) 0.51020(15) 0.0351(6) Uani 1 1 d .
H3A H 0.2882 0.3833 0.5347 0.042 Uiso 1 1 calc R
C4 C 0.5519(4) 0.42188(14) 0.54501(14) 0.0350(6) Uani 1 1 d .
C5 C 0.6937(4) 0.43965(12) 0.50592(14) 0.0310(6) Uani 1 1 d .
H5A H 0.8042 0.4596 0.5272 0.037 Uiso 1 1 calc R
C6 C 0.6623(4) 0.42634(12) 0.43510(14) 0.0291(5) Uani 1 1 d .
C7 C 0.7898(4) 0.44065(14) 0.38206(14) 0.0335(6) Uani 1 1 d .
C8 C 0.3301(4) 0.44089(13) 0.17230(15) 0.0326(6) Uani 1 1 d .
C9 C 0.3750(4) 0.37586(13) 0.14654(14) 0.0289(5) Uani 1 1 d .
C10 C 0.3513(4) 0.35521(14) 0.07788(15) 0.0347(6) Uani 1 1 d .
H10A H 0.3039 0.3820 0.0410 0.042 Uiso 1 1 calc R
C11 C 0.4013(4) 0.29215(15) 0.06555(16) 0.0397(7) Uani 1 1 d .
C12 C 0.4711(4) 0.25309(14) 0.12243(15) 0.0361(6) Uani 1 1 d .
H12A H 0.5037 0.2112 0.1153 0.043 Uiso 1 1 calc R
C13 C 0.4906(4) 0.27781(13) 0.18895(15) 0.0329(6) Uani 1 1 d .
C14 C 0.5643(4) 0.24518(14) 0.25693(16) 0.0386(7) Uani 1 1 d .
C15 C -0.2188(5) 0.09986(15) 0.51541(16) 0.0441(8) Uani 1 1 d .
H15A H -0.2320 0.1128 0.4688 0.053 Uiso 1 1 calc R
C16 C -0.2580(6) 0.03895(15) 0.53178(18) 0.0526(9) Uani 1 1 d .
H16A H -0.2953 0.0101 0.4958 0.063 Uiso 1 1 calc R
C17 C -0.2430(5) 0.01880(15) 0.60246(18) 0.0482(8) Uani 1 1 d .
H17A H -0.2741 -0.0227 0.6121 0.058 Uiso 1 1 calc R
C18 C -0.1838(4) 0.05916(13) 0.65632(16) 0.0375(7) Uani 1 1 d .
H18A H -0.1740 0.0453 0.7025 0.045 Uiso 1 1 calc R
C19 C -0.1368(4) 0.12306(13) 0.64189(14) 0.0296(5) Uani 1 1 d .
C20 C -0.0709(4) 0.16668(12) 0.69401(14) 0.0292(6) Uani 1 1 d .
H20A H -0.0570 0.1544 0.7408 0.035 Uiso 1 1 calc R
C21 C -0.0250(4) 0.22850(13) 0.67781(14) 0.0293(5) Uani 1 1 d .
C22 C 0.0450(4) 0.27479(14) 0.72957(15) 0.0377(7) Uani 1 1 d .
H22A H 0.0648 0.2639 0.7769 0.045 Uiso 1 1 calc R
C23 C 0.0829(5) 0.33461(15) 0.70995(16) 0.0418(7) Uani 1 1 d .
H23A H 0.1282 0.3644 0.7440 0.050 Uiso 1 1 calc R
C24 C 0.0543(4) 0.35210(13) 0.63813(15) 0.0368(6) Uani 1 1 d .
H24A H 0.0807 0.3933 0.6258 0.044 Uiso 1 1 calc R
C25 C -0.0114(4) 0.30945(13) 0.58657(14) 0.0320(6) Uani 1 1 d .
H25A H -0.0293 0.3214 0.5396 0.038 Uiso 1 1 calc R
C26 C -0.0516(4) 0.24692(12) 0.60579(13) 0.0285(5) Uani 1 1 d .
C27 C -0.1579(4) 0.14294(13) 0.57040(14) 0.0316(6) Uani 1 1 d .
O1W O 0.1451(3) 0.52359(10) 0.31072(11) 0.0419(5) Uani 1 1 d .
H1 H 0.2035 0.5007 0.2851 0.063 Uiso 1 1 d R
H2 H 0.0749 0.4980 0.3286 0.063 Uiso 1 1 d R
O2W O -0.1591(3) 0.23286(11) 0.41946(11) 0.0489(6) Uani 1 1 d .
H3 H -0.0780 0.2595 0.4100 0.073 Uiso 1 1 d R
H4 H -0.2428 0.2402 0.3838 0.073 Uiso 1 1 d R
O3W O 0.4838(8) 0.0975(2) 0.3324(3) 0.0708(18) Uani 0.50 1 d P
H5 H 0.4067 0.1147 0.3566 0.106 Uiso 0.50 1 d PR
H6 H 0.5986 0.1023 0.3514 0.106 Uiso 0.50 1 d PR
O4WA O -0.0950(5) 0.10694(17) 0.34682(19) 0.0600(13) Uiso 0.757(9) 1 d P
O4WB O 0.0109(18) 0.1106(5) 0.3802(6) 0.0600(13) Uiso 0.24 1 d P
O5WA O 0.2484(5) 0.15180(16) 0.40932(17) 0.0587(13) Uiso 0.776(9) 1 d P
O5WB O 0.3694(19) 0.1454(6) 0.3963(6) 0.0587(13) Uiso 0.22 1 d P

loop_
_atom_site_aniso_label
_atom_site_aniso_U_11
_atom_site_aniso_U_22
_atom_site_aniso_U_33
_atom_site_aniso_U_23
_atom_site_aniso_U_13
_atom_site_aniso_U_12
Fe1 0.0378(2) 0.0305(2) 0.0281(2) -0.00563(16) 0.00056(16) 0.00149(18)
O1 0.0382(11) 0.0399(11) 0.0317(10) -0.0063(9) -0.0016(8) -0.0017(9)
O2 0.0383(12) 0.0531(14) 0.0433(12) 0.0012(10) 0.0047(10) -0.0072(10)
O3 0.0470(13) 0.0686(16) 0.0297(11) -0.0079(10) 0.0070(9) -0.0117(12)
O4 0.0413(12) 0.0513(13) 0.0390(11) -0.0136(10) 0.0090(9) -0.0131(10)
O5 0.0414(12) 0.0433(12) 0.0301(10) -0.0099(9) 0.0057(8) -0.0034(9)
O6 0.0451(12) 0.0304(10) 0.0315(10) -0.0065(8) 0.0075(9) 0.0063(9)
O7 0.0617(15) 0.0360(11) 0.0375(11) 0.0023(9) 0.0124(10) 0.0125(10)
O8 0.094(2) 0.0466(14) 0.0346(12) -0.0163(10) -0.0043(12) 0.0118(13)
O9 0.0695(17) 0.0319(11) 0.0560(14) -0.0046(10) -0.0066(12) 0.0154(11)
O10 0.0486(13) 0.0332(11) 0.0368(11) -0.0041(9) -0.0044(9) 0.0070(9)
N1 0.0347(12) 0.0250(11) 0.0286(11) -0.0018(9) 0.0022(9) 0.0016(9)
N2 0.0291(12) 0.0262(11) 0.0320(12) -0.0046(9) 0.0028(9) 0.0030(9)
N3 0.0372(13) 0.0294(11) 0.0248(11) 0.0026(9) 0.0008(9) -0.0007(10)
C1 0.0358(16) 0.0310(14) 0.0369(15) 0.0014(12) -0.0005(12) 0.0014(12)
C2 0.0322(14) 0.0270(13) 0.0351(14) 0.0010(11) 0.0011(11) 0.0021(11)
C3 0.0355(15) 0.0368(15) 0.0330(14) 0.0000(12) 0.0053(12) -0.0012(12)
C4 0.0427(17) 0.0341(15) 0.0275(13) -0.0028(11) 0.0038(12) 0.0022(13)
C5 0.0342(15) 0.0259(13) 0.0311(14) -0.0044(10) 0.0002(11) 0.0012(11)
C6 0.0317(14) 0.0235(12) 0.0311(13) -0.0018(10) 0.0025(11) 0.0022(10)
C7 0.0351(15) 0.0341(14) 0.0307(14) -0.0046(11) 0.0031(11) 0.0033(12)
C8 0.0336(15) 0.0308(14) 0.0342(14) -0.0029(11) 0.0082(12) 0.0040(11)
C9 0.0249(13) 0.0285(13) 0.0326(13) -0.0044(11) 0.0031(10) 0.0022(11)
C10 0.0332(15) 0.0388(16) 0.0309(14) -0.0041(12) 0.0015(11) 0.0039(12)
C11 0.0402(17) 0.0409(16) 0.0357(15) -0.0137(13) 0.0000(12) 0.0006(13)
C12 0.0335(15) 0.0307(14) 0.0418(16) -0.0126(12) -0.0004(12) 0.0026(12)
C13 0.0279(14) 0.0302(14) 0.0389(15) -0.0044(11) 0.0000(11) 0.0038(11)
C14 0.0373(16) 0.0321(15) 0.0429(16) -0.0028(12) -0.0042(13) 0.0060(12)
C15 0.064(2) 0.0362(16) 0.0300(15) -0.0032(12) 0.0010(14) -0.0060(15)
C16 0.079(3) 0.0338(17) 0.0427(18) -0.0089(14) 0.0015(17) -0.0120(17)
C17 0.065(2) 0.0266(15) 0.0512(19) 0.0015(13) 0.0039(16) -0.0064(15)
C18 0.0464(18) 0.0300(14) 0.0348(15) 0.0069(12) 0.0032(13) 0.0019(13)
C19 0.0298(14) 0.0283(13) 0.0300(13) 0.0032(11) 0.0027(10) 0.0023(11)
C20 0.0330(14) 0.0274(13) 0.0269(13) 0.0049(10) 0.0039(11) 0.0023(11)
C21 0.0286(14) 0.0292(13) 0.0294(13) 0.0010(11) 0.0025(10) -0.0012(11)
C22 0.0476(18) 0.0366(15) 0.0273(14) -0.0006(12) 0.0016(12) -0.0020(13)
C23 0.054(2) 0.0345(15) 0.0362(16) -0.0073(12) 0.0044(14) -0.0049(14)
C24 0.0464(18) 0.0253(13) 0.0405(16) -0.0008(11) 0.0130(13) -0.0027(12)
C25 0.0368(15) 0.0296(14) 0.0304(14) 0.0042(11) 0.0073(11) 0.0008(11)
C26 0.0287(14) 0.0286(13) 0.0281(13) 0.0004(10) 0.0047(10) 0.0024(11)
C27 0.0354(15) 0.0289(14) 0.0292(13) -0.0005(10) 0.0013(11) -0.0004(11)
O1W 0.0442(12) 0.0408(12) 0.0422(12) -0.0136(9) 0.0115(10) 0.0006(10)
O2W 0.0516(14) 0.0554(14) 0.0360(11) 0.0147(10) -0.0034(10) -0.0090(11)
O3W 0.087(4) 0.027(2) 0.120(4) 0.045(3) 0.084(4) 0.032(2)

loop_
_atom_type_symbol
_atom_type_description
_atom_type_scat_dispersion_real
_atom_type_scat_dispersion_imag
_atom_type_scat_source
C C 0.0033 0.0016 'International Tables Vol C Tables 4.2.6.8 and 6.1.1.4'
H H 0.0000 0.0000 'International Tables Vol C Tables 4.2.6.8 and 6.1.1.4'
N N 0.0061 0.0033 'International Tables Vol C Tables 4.2.6.8 and 6.1.1.4'
O O 0.0106 0.0060 'International Tables Vol C Tables 4.2.6.8 and 6.1.1.4'
Fe Fe 0.3463 0.8444 'International Tables Vol C Tables 4.2.6.8 and 6.1.1.4'

loop_
_geom_angle_atom_site_label_1
_geom_angle_atom_site_label_2
_geom_angle_atom_site_label_3
_geom_angle
_geom_angle_publ_flag
O1 Fe1 O5 151.65(8) y
O1 Fe1 N1 76.05(9) y
O5 Fe1 N1 75.83(9) y
O1 Fe1 O6 93.46(8) y
O5 Fe1 O6 92.11(9) y
N1 Fe1 O6 108.76(8) y
O1 Fe1 O10 91.23(9) y
O5 Fe1 O10 97.18(9) y
N1 Fe1 O10 100.09(9) y
O6 Fe1 O10 151.07(8) y
O1 Fe1 N2 100.83(9) y
O5 Fe1 N2 107.47(9) y
N1 Fe1 N2 174.89(9) y
O6 Fe1 N2 75.28(8) y
O10 Fe1 N2 75.79(8) y
C1 O1 Fe1 119.80(18) ?
C4 O3 H3O 97.8 ?
C7 O5 Fe1 119.83(18) ?
C8 O6 Fe1 120.52(17) ?
C11 O8 H8O 114.5 ?
C14 O10 Fe1 119.56(18) ?
C2 N1 C6 121.0(2) ?
C2 N1 Fe1 118.83(18) ?
C6 N1 Fe1 119.95(19) ?
C9 N2 C13 120.7(2) ?
C9 N2 Fe1 119.98(17) ?
C13 N2 Fe1 119.32(18) ?
C27 N3 C26 123.7(2) ?
C27 N3 H3B 118.2 ?
C26 N3 H3B 118.2 ?
O2 C1 O1 126.4(3) ?
O2 C1 C2 120.1(3) ?
O1 C1 C2 113.5(3) ?
N1 C2 C3 121.1(3) ?
N1 C2 C1 111.4(2) ?
C3 C2 C1 127.5(3) ?
C2 C3 C4 119.1(3) ?
C2 C3 H3A 120.4 ?
C4 C3 H3A 120.4 ?
O3 C4 C3 116.3(3) ?
O3 C4 C5 124.6(3) ?
C3 C4 C5 119.1(3) ?
C6 C5 C4 117.5(3) ?
C6 C5 H5A 121.3 ?
C4 C5 H5A 121.3 ?
N1 C6 C5 122.0(3) ?
N1 C6 C7 110.1(2) ?
C5 C6 C7 127.9(3) ?
O4 C7 O5 125.8(3) ?
O4 C7 C6 120.5(2) ?
O5 C7 C6 113.7(2) ?
O7 C8 O6 125.7(3) ?
O7 C8 C9 121.2(2) ?
O6 C8 C9 113.1(2) ?
N2 C9 C10 122.0(2) ?
N2 C9 C8 110.9(2) ?
C10 C9 C8 127.1(3) ?
C9 C10 C11 117.8(3) ?
C9 C10 H10A 121.1 ?
C11 C10 H10A 121.1 ?
O8 C11 C12 117.4(3) ?
O8 C11 C10 123.1(3) ?
C12 C11 C10 119.5(3) ?
C13 C12 C11 118.6(3) ?
C13 C12 H12A 120.7 ?
C11 C12 H12A 120.7 ?
N2 C13 C12 121.4(3) ?
N2 C13 C14 110.9(2) ?
C12 C13 C14 127.7(3) ?
O9 C14 O10 125.9(3) ?
O9 C14 C13 119.8(3) ?
O10 C14 C13 114.3(2) ?
C16 C15 C27 118.9(3) ?
C16 C15 H15A 120.6 ?
C27 C15 H15A 120.6 ?
C15 C16 C17 121.3(3) ?
C15 C16 H16A 119.3 ?
C17 C16 H16A 119.3 ?
C18 C17 C16 121.0(3) ?
C18 C17 H17A 119.5 ?
C16 C17 H17A 119.5 ?
C17 C18 C19 119.8(3) ?
C17 C18 H18A 120.1 ?
C19 C18 H18A 120.1 ?
C20 C19 C27 118.4(2) ?
C20 C19 C18 123.2(2) ?
C27 C19 C18 118.4(2) ?
C19 C20 C21 121.5(2) ?
C19 C20 H20A 119.2 ?
C21 C20 H20A 119.2 ?
C20 C21 C26 118.4(2) ?
C20 C21 C22 123.5(2) ?
C26 C21 C22 118.1(2) ?
C23 C22 C21 120.3(3) ?
C23 C22 H22A 119.9 ?
C21 C22 H22A 119.9 ?
C22 C23 C24 120.8(3) ?
C22 C23 H23A 119.6 ?
C24 C23 H23A 119.6 ?
C25 C24 C23 121.2(3) ?
C25 C24 H24A 119.4 ?
C23 C24 H24A 119.4 ?
C24 C25 C26 119.0(3) ?
C24 C25 H25A 120.5 ?
C26 C25 H25A 120.5 ?
N3 C26 C25 120.4(2) ?
N3 C26 C21 118.9(2) ?
C25 C26 C21 120.7(2) ?
N3 C27 C15 120.4(3) ?
N3 C27 C19 119.0(2) ?
C15 C27 C19 120.6(3) ?
H1 O1W H2 104.9 ?
H3 O2W H4 97.0 ?
H5 O3W H6 112.2 ?
O5WA O5WB H5 128.3 ?

loop_
_geom_bond_atom_site_label_1
_geom_bond_atom_site_label_2
_geom_bond_distance
_geom_bond_publ_flag
Fe1 O1 2.026(2) y
Fe1 O5 2.030(2) y
Fe1 N1 2.036(2) y
Fe1 O6 2.039(2) y
Fe1 O10 2.044(2) y
Fe1 N2 2.052(2) y
O1 C1 1.287(3) ?
O2 C1 1.226(4) ?
O3 C4 1.330(3) ?
O3 H3O 0.8465 ?
O4 C7 1.230(3) ?
O5 C7 1.294(3) ?
O6 C8 1.297(3) ?
O7 C8 1.227(3) ?
O8 C11 1.322(3) ?
O8 H8O 0.8501 ?
O9 C14 1.228(3) ?
O10 C14 1.299(3) ?
N1 C2 1.333(4) ?
N1 C6 1.338(3) ?
N2 C9 1.332(3) ?
N2 C13 1.346(3) ?
N3 C27 1.353(3) ?
N3 C26 1.354(3) ?
N3 H3B 0.8600 ?
C1 C2 1.503(4) ?
C2 C3 1.369(4) ?
C3 C4 1.402(4) ?
C3 H3A 0.9300 ?
C4 C5 1.412(4) ?
C5 C6 1.378(4) ?
C5 H5A 0.9300 ?
C6 C7 1.511(4) ?
C8 C9 1.513(4) ?
C9 C10 1.380(4) ?
C10 C11 1.409(4) ?
C10 H10A 0.9300 ?
C11 C12 1.399(4) ?
C12 C13 1.373(4) ?
C12 H12A 0.9300 ?
C13 C14 1.500(4) ?
C15 C16 1.364(4) ?
C15 C27 1.412(4) ?
C15 H15A 0.9300 ?
C16 C17 1.417(5) ?
C16 H16A 0.9300 ?
C17 C18 1.358(4) ?
C17 H17A 0.9300 ?
C18 C19 1.429(4) ?
C18 H18A 0.9300 ?
C19 C20 1.389(4) ?
C19 C27 1.427(4) ?
C20 C21 1.394(4) ?
C20 H20A 0.9300 ?
C21 C26 1.427(4) ?
C21 C22 1.429(4) ?
C22 C23 1.359(4) ?
C22 H22A 0.9300 ?
C23 C24 1.418(4) ?
C23 H23A 0.9300 ?
C24 C25 1.368(4) ?
C24 H24A 0.9300 ?
C25 C26 1.414(4) ?
C25 H25A 0.9300 ?
O1W H1 0.8499 ?
O1W H2 0.8500 ?
O2W H3 0.8501 ?
O2W H4 0.8500 ?
O3W H5 0.8595 ?
O3W H6 0.8500 ?
O4WA O4WB 0.914(12) ?
O5WA O5WB 0.950(13) ?
O5WB H5 1.0727 ?

loop_
_geom_hbond_atom_site_label_D
_geom_hbond_atom_site_label_H
_geom_hbond_atom_site_label_A
_geom_hbond_distance_DH
_geom_hbond_distance_HA
_geom_hbond_distance_DA
_geom_hbond_angle_DHA
_geom_hbond_site_symmetry_A
_geom_hbond_publ_flag
N3 H3B O2W 0.86 1.820 2.677(3) 174 1_555 y
O3 H3O O1W 0.85 1.803 2.539(3) 144 3_666 y
O8 H8O O5WA 0.85 1.706 2.551(3) 172 4_565 y
O1W H1 O6 0.85 1.918 2.761(3) 171 1_555 y
O1W H2 O4 0.85 1.892 2.676(3) 153 1_455 y
O2W H3 O2 0.85 1.852 2.659(3) 158 1_555 y
O2W H4 O10 0.85 1.946 2.773(3) 164 1_455 y
O3W H5 O5WA 0.86 1.822 2.681(3) 179 1_555 y
O3W H6 O4WA 0.85 2.214 2.992(3) 152 1_655 y
C5 H5A O4 0.93 2.60 3.515(4) 168 3_766 y
C16 H16A O7 0.93 2.55 3.343(4) 144 2_545 y
C17 H17A O3W 0.93 2.54 3.362(6) 148 3_556 y
C25 H25A O2 0.93 2.56 3.426(3) 155 1_555 y

loop_
_geom_torsion_atom_site_label_1
_geom_torsion_atom_site_label_2
_geom_torsion_atom_site_label_3
_geom_torsion_atom_site_label_4
_geom_torsion
_geom_torsion_publ_flag
O5 Fe1 O1 C1 -13.7(3) ?
N1 Fe1 O1 C1 -6.2(2) ?
O6 Fe1 O1 C1 -114.7(2) ?
O10 Fe1 O1 C1 93.9(2) y
N2 Fe1 O1 C1 169.7(2) ?
O1 Fe1 O5 C7 5.0(3) ?
N1 Fe1 O5 C7 -2.5(2) ?
O6 Fe1 O5 C7 106.3(2) ?
O10 Fe1 O5 C7 -101.2(2) ?
N2 Fe1 O5 C7 -178.5(2) ?
O1 Fe1 O6 C8 -104.4(2) ?
O5 Fe1 O6 C8 103.4(2) ?
N1 Fe1 O6 C8 179.1(2) ?
O10 Fe1 O6 C8 -5.6(3) ?
N2 Fe1 O6 C8 -4.1(2) ?
O1 Fe1 O10 C14 97.2(2) y
O5 Fe1 O10 C14 -109.9(2) ?
N1 Fe1 O10 C14 173.3(2) ?
O6 Fe1 O10 C14 -2.2(3) ?
N2 Fe1 O10 C14 -3.6(2) ?
O1 Fe1 N1 C2 5.66(19) ?
O5 Fe1 N1 C2 -178.0(2) ?
O6 Fe1 N1 C2 94.6(2) ?
O10 Fe1 N1 C2 -83.1(2) ?
O1 Fe1 N1 C6 -179.1(2) ?
O5 Fe1 N1 C6 -2.75(19) ?
O6 Fe1 N1 C6 -90.1(2) y
O10 Fe1 N1 C6 92.2(2) y
O1 Fe1 N2 C9 93.0(2) ?
O5 Fe1 N2 C9 -85.3(2) ?
O6 Fe1 N2 C9 2.2(2) ?
O10 Fe1 N2 C9 -178.5(2) ?
O1 Fe1 N2 C13 -86.4(2) ?
O5 Fe1 N2 C13 95.3(2) ?
O6 Fe1 N2 C13 -177.2(2) ?
O10 Fe1 N2 C13 2.1(2) ?
Fe1 O1 C1 O2 -174.2(2) ?
Fe1 O1 C1 C2 5.6(3) ?
C6 N1 C2 C3 -0.6(4) ?
Fe1 N1 C2 C3 174.6(2) ?
C6 N1 C2 C1 -179.7(2) ?
Fe1 N1 C2 C1 -4.5(3) ?
O2 C1 C2 N1 179.2(3) ?
O1 C1 C2 N1 -0.7(3) ?
O2 C1 C2 C3 0.2(5) ?
O1 C1 C2 C3 -179.7(3) ?
N1 C2 C3 C4 -1.1(4) ?
C1 C2 C3 C4 177.8(3) ?
C2 C3 C4 O3 -177.8(3) ?
C2 C3 C4 C5 2.4(4) ?
O3 C4 C5 C6 178.2(3) ?
C3 C4 C5 C6 -2.1(4) ?
C2 N1 C6 C5 1.0(4) ?
Fe1 N1 C6 C5 -174.2(2) ?
C2 N1 C6 C7 -178.3(2) ?
Fe1 N1 C6 C7 6.5(3) ?
C4 C5 C6 N1 0.4(4) ?
C4 C5 C6 C7 179.6(3) ?
Fe1 O5 C7 O4 -172.5(2) ?
Fe1 O5 C7 C6 6.6(3) ?
N1 C6 C7 O4 171.0(3) ?
C5 C6 C7 O4 -8.3(4) ?
N1 C6 C7 O5 -8.1(3) ?
C5 C6 C7 O5 172.6(3) ?
Fe1 O6 C8 O7 -175.0(2) ?
Fe1 O6 C8 C9 5.1(3) ?
C13 N2 C9 C10 -1.0(4) ?
Fe1 N2 C9 C10 179.6(2) ?
C13 N2 C9 C8 179.0(2) ?
Fe1 N2 C9 C8 -0.4(3) ?
O7 C8 C9 N2 177.2(3) ?
O6 C8 C9 N2 -2.9(3) ?
O7 C8 C9 C10 -2.8(5) ?
O6 C8 C9 C10 177.1(3) ?
N2 C9 C10 C11 0.4(4) ?
C8 C9 C10 C11 -179.5(3) ?
C9 C10 C11 O8 -179.2(3) ?
C9 C10 C11 C12 0.4(4) ?
O8 C11 C12 C13 179.0(3) ?
C10 C11 C12 C13 -0.6(5) ?
C9 N2 C13 C12 0.7(4) ?
Fe1 N2 C13 C12 -179.9(2) ?
C9 N2 C13 C14 -180.0(2) ?
Fe1 N2 C13 C14 -0.5(3) ?
C11 C12 C13 N2 0.1(4) ?
C11 C12 C13 C14 -179.1(3) ?
Fe1 O10 C14 O9 -177.0(3) ?
Fe1 O10 C14 C13 4.4(4) ?
N2 C13 C14 O9 178.9(3) ?
C12 C13 C14 O9 -1.8(5) ?
N2 C13 C14 O10 -2.4(4) ?
C12 C13 C14 O10 176.8(3) ?
C27 C15 C16 C17 1.5(6) ?
C15 C16 C17 C18 -1.9(6) ?
C16 C17 C18 C19 0.3(5) ?
C17 C18 C19 C20 -178.3(3) ?
C17 C18 C19 C27 1.4(4) ?
C27 C19 C20 C21 -0.3(4) ?
C18 C19 C20 C21 179.5(3) ?
C19 C20 C21 C26 1.5(4) ?
C19 C20 C21 C22 -179.4(3) ?
C20 C21 C22 C23 -178.6(3) ?
C26 C21 C22 C23 0.6(4) ?
C21 C22 C23 C24 -0.2(5) ?
C22 C23 C24 C25 -0.2(5) ?
C23 C24 C25 C26 0.2(4) ?
C27 N3 C26 C25 179.7(3) ?
C27 N3 C26 C21 -0.6(4) ?
C24 C25 C26 N3 179.9(3) ?
C24 C25 C26 C21 0.2(4) ?
C20 C21 C26 N3 -1.1(4) ?
C22 C21 C26 N3 179.7(3) ?
C20 C21 C26 C25 178.6(3) ?
C22 C21 C26 C25 -0.6(4) ?
C26 N3 C27 C15 -177.5(3) ?
C26 N3 C27 C19 1.9(4) ?
C16 C15 C27 N3 179.7(3) ?
C16 C15 C27 C19 0.3(5) ?
C20 C19 C27 N3 -1.4(4) ?
C18 C19 C27 N3 178.8(3) ?
C20 C19 C27 C15 178.0(3) ?
C18 C19 C27 C15 -1.7(4) ?
